data_1564819
loop_
_publ_author_name
'Somov, N.V.'
'Chausov, F.F.'
'Zakirova, R.M.'

_publ_section_title
;
 Aqua{pentahydrogennitrilotris(methylenephosphonato)}lithium Hydrate
 [Li(H2O){N(CH2PO3)3H5}] H2O: Synthesis and Structure
;
_journal_issue 3
_journal_name_full
;
 Crystallography Reports
;
_journal_page_first 395
_journal_page_last 400
_journal_paper_doi 10.1134/S1063774516030263
_journal_volume 61
_journal_year 2016
_chemical_formula_sum 'C3 H15 Li N O11 P3'
_chemical_formula_weight 341.01
_space_group_IT_number 2
_space_group_name_Hall '-P 1'
_space_group_name_H-M_alt 'P -1'
_symmetry_cell_setting triclinic
_symmetry_Int_Tables_number 2
_symmetry_space_group_name_Hall '-P 1'
_symmetry_space_group_name_H-M 'P -1'
_atom_sites_solution_hydrogens difmap
_audit_creation_date 2015-04-01T15:23:37-00:00
_audit_creation_method 'WinGX routine CIF_UPDATE'
_cell_angle_alpha 97.515(2)
_cell_angle_beta 94.551(2)
_cell_angle_gamma 95.123(2)
_cell_formula_units_Z 2
_cell_length_a 5.5732(2)
_cell_length_b 7.0106(2)
_cell_length_c 16.9010(5)
_cell_measurement_reflns_used 8760
_cell_measurement_temperature 293(2)
_cell_measurement_theta_max 37.582
_cell_measurement_theta_min 3.693
_cell_volume 649.28(4)
_computing_cell_refinement
;
        CrysAlisPro, Agilent Technologies,
        Version 1.171.37.35 (release 13-08-2014 CrysAlis171 .NET)
        (compiled Aug 13 2014,18:06:01)
;
_computing_data_collection
;
        CrysAlisPro, Agilent Technologies,
        Version 1.171.37.35 (release 13-08-2014 CrysAlis171 .NET)
        (compiled Aug 13 2014,18:06:01)
;
_computing_data_reduction
;
        CrysAlisPro, Agilent Technologies,
        Version 1.171.37.35 (release 13-08-2014 CrysAlis171 .NET)
        (compiled Aug 13 2014,18:06:01)
;
_computing_structure_refinement 'SHELXL-2014/7 (Sheldrick, 2014)'
_diffrn_ambient_temperature 293(2)
_diffrn_detector 'CCD plate'
_diffrn_detector_area_resol_mean 16.0302
_diffrn_detector_type Sapphire3
_diffrn_measured_fraction_theta_full 0.989
_diffrn_measured_fraction_theta_max 0.946
_diffrn_measurement_device 'four-circle diffractometer'
_diffrn_measurement_device_type 'Xcalibur, Sapphire3, Gemini'
_diffrn_measurement_method '\w scans'
_diffrn_orient_matrix_UB_11 -0.065752
_diffrn_orient_matrix_UB_12 -0.0919381
_diffrn_orient_matrix_UB_13 -0.0012779
_diffrn_orient_matrix_UB_21 -0.0974659
_diffrn_orient_matrix_UB_22 0.0450356
_diffrn_orient_matrix_UB_23 0.01639
_diffrn_orient_matrix_UB_31 -0.0514305
_diffrn_orient_matrix_UB_32 0.0063787
_diffrn_orient_matrix_UB_33 -0.0392052
_diffrn_radiation_monochromator graphite
_diffrn_radiation_probe x-ray
_diffrn_radiation_type MoK\a
_diffrn_radiation_wavelength 0.71073
_diffrn_reflns_av_R_equivalents 0.0199
_diffrn_reflns_av_unetI/netI 0.0276
_diffrn_reflns_Laue_measured_fraction_full 0.989
_diffrn_reflns_Laue_measured_fraction_max 0.946
_diffrn_reflns_limit_h_max 9
_diffrn_reflns_limit_h_min -9
_diffrn_reflns_limit_k_max 12
_diffrn_reflns_limit_k_min -11
_diffrn_reflns_limit_l_max 28
_diffrn_reflns_limit_l_min -28
_diffrn_reflns_number 21127
_diffrn_reflns_point_group_measured_fraction_full 0.989
_diffrn_reflns_point_group_measured_fraction_max 0.946
_diffrn_reflns_theta_full 25.242
_diffrn_reflns_theta_max 37.888
_diffrn_reflns_theta_min 3.342
_diffrn_source 'Enhance (Mo) X-ray Source'
_exptl_absorpt_coefficient_mu 0.509
_exptl_absorpt_correction_T_max 0.974
_exptl_absorpt_correction_T_min 0.871
_exptl_absorpt_correction_type analytical
_exptl_absorpt_process_details
;
        CrysAlisPro, Agilent Technologies,
        Version 1.171.37.35 (release 13-08-2014 CrysAlis171 .NET)
        (compiled Aug 13 2014,18:06:01)
Analytical numeric absorption correction using a multifaceted crystal
                        model based on expressions derived by R.C. Clark & J.S.
        (Clark, R. C. & Reid, J. S. (1995). Acta Cryst. A51, 887-897)
        Empirical absorption correction using spherical harmonics,
 implemented in SCALE3 ABSPACK scaling algorithm.
;
_exptl_crystal_density_diffrn 1.744
_exptl_crystal_description prism
_exptl_crystal_F_000 352
_exptl_crystal_size_max 0.354
_exptl_crystal_size_mid 0.1711
_exptl_crystal_size_min 0.0529
_refine_diff_density_max 0.545
_refine_diff_density_min -0.365
_refine_diff_density_rms 0.064
_refine_ls_extinction_method none
_refine_ls_goodness_of_fit_ref 1.1
_refine_ls_hydrogen_treatment refall
_refine_ls_matrix_type full
_refine_ls_number_parameters 228
_refine_ls_number_reflns 6651
_refine_ls_number_restraints 9
_refine_ls_restrained_S_all 1.177
_refine_ls_R_factor_all 0.0338
_refine_ls_R_factor_gt 0.0287
_refine_ls_shift/su_max 0.001
_refine_ls_shift/su_mean 0
_refine_ls_structure_factor_coef Fsqd
_refine_ls_weighting_details 'w=1/[\s^2^(Fo^2^)+(0.0386P)^2^+0.1044P] where P=(Fo^2^+2Fc^2^)/3'
_refine_ls_weighting_scheme calc
_refine_ls_wR_factor_gt 0.0764
_refine_ls_wR_factor_ref 0.079
_reflns_Friedel_coverage 0
_reflns_number_gt 5906
_reflns_number_total 6651
_reflns_threshold_expression 'I > 2\s(I)'
_cod_data_source_file tmpa8nwfk1g
_cod_data_source_block 09_liatmp
_cod_database_code 1564819

loop_
_symmetry_equiv_pos_as_xyz
'x, y, z'
'-x, -y, -z'

loop_
_atom_site_label
_atom_site_type_symbol
_atom_site_fract_x
_atom_site_fract_y
_atom_site_fract_z
_atom_site_U_iso_or_equiv
_atom_site_adp_type
_atom_site_occupancy
_atom_site_site_symmetry_order
_atom_site_calc_flag
_atom_site_refinement_flags_posn
_atom_site_refinement_flags_adp
_atom_site_refinement_flags_occupancy
_atom_site_disorder_assembly
_atom_site_disorder_group
C1 C 0.66622(13) 0.69089(11) 0.21656(5) 0.01638(12) Uani 1 1 d . . . . .
C2 C 0.53273(16) 0.41052(12) 0.11225(5) 0.02022(14) Uani 1 1 d . . . . .
C3 C 0.67193(15) 0.34870(12) 0.24969(5) 0.01855(13) Uani 1 1 d . . . . .
N1 N 0.55409(11) 0.48447(9) 0.20028(4) 0.01491(10) Uani 1 1 d . . . . .
O1 O 1.14202(11) 0.63794(10) 0.24444(4) 0.02189(11) Uani 1 1 d . . . . .
O2 O 1.00892(15) 0.96420(10) 0.21881(5) 0.02901(14) Uani 1 1 d D . . . .
O3 O 1.00737(12) 0.68494(10) 0.10586(4) 0.02273(12) Uani 1 1 d . . . . .
O4 O 0.28658(14) 0.17786(11) -0.00774(4) 0.02538(13) Uani 1 1 d . . . . .
O5 O 0.11575(13) 0.20501(10) 0.13024(5) 0.02577(13) Uani 1 1 d D . . . .
O6 O 0.46665(14) 0.01866(10) 0.10531(4) 0.02563(13) Uani 1 1 d . . . . .
O7 O 0.40553(12) 0.44821(11) 0.37010(4) 0.02631(13) Uani 1 1 d . . . . .
O8 O 0.71581(14) 0.21768(12) 0.38827(5) 0.02906(14) Uani 1 1 d . . . . .
O9 O 0.85479(12) 0.57275(11) 0.38877(4) 0.02476(12) Uani 1 1 d . . . . .
O10 O 0.3281(2) 0.87321(17) 0.42044(9) 0.0621(3) Uani 1 1 d D . . . .
O11 O 1.14590(15) 0.22598(12) 0.46095(5) 0.02990(14) Uani 1 1 d . . . . .
P1 P 0.97908(3) 0.74428(3) 0.19643(2) 0.01562(4) Uani 1 1 d D . . . .
P2 P 0.32882(4) 0.19104(3) 0.08211(2) 0.01713(4) Uani 1 1 d D . . . .
P3 P 0.66116(4) 0.41212(3) 0.35756(2) 0.01790(5) Uani 1 1 d . . . . .
Li1 Li 0.1812(3) 0.6358(3) 0.36179(11) 0.0260(3) Uani 1 1 d . . . . .
H1 H 0.656(2) 0.7411(19) 0.2707(8) 0.022(3) Uiso 1 1 d . . . . .
H2 H 0.565(3) 0.760(2) 0.1848(9) 0.025(3) Uiso 1 1 d . . . . .
H3 H 0.475(3) 0.500(2) 0.0838(9) 0.032(4) Uiso 1 1 d . . . . .
H4 H 0.688(3) 0.390(2) 0.0995(9) 0.032(4) Uiso 1 1 d . . . . .
H5 H 0.832(3) 0.339(2) 0.2357(10) 0.040(4) Uiso 1 1 d . . . . .
H6 H 0.582(3) 0.228(2) 0.2339(9) 0.031(4) Uiso 1 1 d . . . . .
H7 H 0.400(3) 0.496(2) 0.2133(9) 0.028(3) Uiso 1 1 d . . . . .
H8 H 1.150(4) 0.288(3) 0.5089(14) 0.072(2) Uiso 1 1 d . . . . .
H9 H 1.237(3) 0.297(3) 0.4318(14) 0.072(2) Uiso 1 1 d D . . . .
H10 H 0.549(4) -0.021(3) 0.0742(14) 0.072(2) Uiso 1 1 d . . . . .
H11 H 0.935(4) 0.735(3) 0.0747(14) 0.072(2) Uiso 1 1 d . . . . .
H12 H 0.846(3) 0.222(3) 0.4122(14) 0.072(2) Uiso 1 1 d D . . . .
H13 H 0.4734(19) 0.902(3) 0.4139(14) 0.072(2) Uiso 1 1 d D . . . .
H14 H 0.262(3) 0.978(2) 0.4311(14) 0.072(2) Uiso 1 1 d D . . . .
H15 H 1.158(2) 1.013(5) 0.216(2) 0.072(2) Uiso 0.5 1 d D . P . .
H16 H -0.033(2) 0.154(5) 0.133(2) 0.072(2) Uiso 0.5 1 d D . P . .

loop_
_atom_site_aniso_label
_atom_site_aniso_U_11
_atom_site_aniso_U_22
_atom_site_aniso_U_33
_atom_site_aniso_U_23
_atom_site_aniso_U_13
_atom_site_aniso_U_12
C1 0.0128(3) 0.0160(3) 0.0211(3) 0.0042(2) 0.0027(2) 0.0024(2)
C2 0.0234(3) 0.0219(3) 0.0150(3) 0.0045(2) 0.0022(2) -0.0033(3)
C3 0.0221(3) 0.0173(3) 0.0171(3) 0.0043(2) 0.0016(2) 0.0039(2)
N1 0.0133(2) 0.0168(2) 0.0150(2) 0.00378(19) 0.00210(18) 0.00087(19)
O1 0.0145(2) 0.0314(3) 0.0218(3) 0.0088(2) 0.00141(19) 0.0065(2)
O2 0.0347(4) 0.0180(3) 0.0345(4) 0.0032(2) 0.0110(3) -0.0028(2)
O3 0.0217(3) 0.0296(3) 0.0185(3) 0.0061(2) 0.0041(2) 0.0052(2)
O4 0.0309(3) 0.0286(3) 0.0163(2) 0.0006(2) -0.0027(2) 0.0091(3)
O5 0.0248(3) 0.0215(3) 0.0327(3) 0.0052(2) 0.0112(3) 0.0016(2)
O6 0.0351(4) 0.0231(3) 0.0213(3) 0.0061(2) 0.0046(2) 0.0111(2)
O7 0.0183(3) 0.0358(4) 0.0275(3) 0.0094(3) 0.0053(2) 0.0078(2)
O8 0.0257(3) 0.0322(3) 0.0325(4) 0.0176(3) -0.0010(3) 0.0045(3)
O9 0.0216(3) 0.0309(3) 0.0202(3) -0.0003(2) 0.0022(2) -0.0011(2)
O10 0.0460(6) 0.0442(6) 0.0842(9) -0.0238(6) -0.0110(6) 0.0033(5)
O11 0.0304(3) 0.0331(4) 0.0266(3) 0.0054(3) 0.0022(3) 0.0037(3)
P1 0.01211(8) 0.01708(8) 0.01853(9) 0.00530(6) 0.00219(6) 0.00125(6)
P2 0.01953(9) 0.01643(8) 0.01545(8) 0.00256(6) 0.00159(6) 0.00133(6)
P3 0.01581(8) 0.02344(10) 0.01562(8) 0.00595(7) 0.00198(6) 0.00320(7)
Li1 0.0218(7) 0.0309(8) 0.0256(8) 0.0037(6) 0.0021(6) 0.0044(6)

loop_
_atom_type_symbol
_atom_type_description
_atom_type_scat_dispersion_real
_atom_type_scat_dispersion_imag
_atom_type_scat_source
C C 0.0033 0.0016 'International Tables Vol C Tables 4.2.6.8 and 6.1.1.4'
H H 0 0 'International Tables Vol C Tables 4.2.6.8 and 6.1.1.4'
N N 0.0061 0.0033 'International Tables Vol C Tables 4.2.6.8 and 6.1.1.4'
O O 0.0106 0.006 'International Tables Vol C Tables 4.2.6.8 and 6.1.1.4'
P P 0.1023 0.0942 'International Tables Vol C Tables 4.2.6.8 and 6.1.1.4'
Li Li -0.0003 0.0001 'International Tables Vol C Tables 4.2.6.8 and 6.1.1.4'

loop_
_exptl_crystal_face_index_h
_exptl_crystal_face_index_k
_exptl_crystal_face_index_l
_exptl_crystal_face_perp_dist
0 0 -24 0.036
0 0 24 0.0169
8 -1 0 0.1709
0 -10 1 0.1097
0 10 -1 0.0614
-7 -1 12 0.1329
-3 -7 16 0.1164

loop_
_geom_angle_atom_site_label_1
_geom_angle_atom_site_label_2
_geom_angle_atom_site_label_3
_geom_angle
_geom_angle_site_symmetry_1
_geom_angle_site_symmetry_3
_geom_angle_publ_flag
N1 C1 P1 118.85(5) . . ?
N1 C2 P2 114.87(5) . . ?
N1 C3 P3 113.95(5) . . ?
C2 N1 C3 112.08(6) . . ?
C2 N1 C1 111.07(6) . . ?
C3 N1 C1 114.73(6) . . ?
P1 O1 Li1 129.61(7) . 1_655 ?
P3 O7 Li1 142.29(7) . . ?
P3 O9 Li1 133.36(7) . 1_655 ?
O1 P1 O2 115.31(4) . . ?
O1 P1 O3 108.93(4) . . ?
O2 P1 O3 111.30(4) . . ?
O1 P1 C1 110.69(4) . . ?
O2 P1 C1 100.25(4) . . ?
O3 P1 C1 110.08(4) . . ?
O5 P2 O4 118.38(4) . . ?
O5 P2 O6 108.34(4) . . ?
O4 P2 O6 110.32(4) . . ?
O5 P2 C2 107.70(4) . . ?
O4 P2 C2 104.43(4) . . ?
O6 P2 C2 107.06(4) . . ?
O7 P3 O9 117.32(4) . . ?
O7 P3 O8 109.32(4) . . ?
O9 P3 O8 111.78(4) . . ?
O7 P3 C3 106.52(4) . . ?
O9 P3 C3 109.36(4) . . ?
O8 P3 C3 101.20(4) . . ?
O10 Li1 O7 107.40(10) . . ?
O10 Li1 O9 112.29(10) . 1_455 ?
O7 Li1 O9 118.01(10) . 1_455 ?
O10 Li1 O1 113.66(11) . 1_455 ?
O7 Li1 O1 101.34(9) . 1_455 ?
O9 Li1 O1 103.78(9) 1_455 1_455 ?

loop_
_geom_bond_atom_site_label_1
_geom_bond_atom_site_label_2
_geom_bond_distance
_geom_bond_site_symmetry_2
_geom_bond_publ_flag
C1 N1 1.5058(10) . ?
C1 P1 1.8185(7) . ?
C2 N1 1.5018(10) . ?
C2 P2 1.8191(8) . ?
C3 N1 1.5057(10) . ?
C3 P3 1.8263(8) . ?
O1 P1 1.4836(6) . ?
O1 Li1 1.9802(19) 1_655 ?
O2 P1 1.5296(7) . ?
O3 P1 1.5569(7) . ?
O4 P2 1.5076(7) . ?
O5 P2 1.4948(7) . ?
O6 P2 1.5640(7) . ?
O7 P3 1.4956(7) . ?
O7 Li1 1.9041(19) . ?
O8 P3 1.5666(7) . ?
O9 P3 1.4994(7) . ?
O9 Li1 1.9372(19) 1_655 ?
O10 Li1 1.903(2) . ?
Li1 O9 1.9372(19) 1_455 ?
Li1 O1 1.9801(19) 1_455 ?
